data_4081557
loop_
_publ_author_name
'Tampier, Stefan'
'Bleifuss, Sascha M.'
'Abd-Elzaher, Mokhles M.'
'Sutter, J\"org'
'Heinemann, Frank W.'
'Burzlaff, Nicolai'

_publ_section_title
;
 Bis(pyrazol-1-yl)acetic Acid Bearing Ferrocenyl Substituents
;
_journal_issue 20
_journal_name_full Organometallics
_journal_page_first 5935
_journal_paper_doi 10.1021/om400495f
_journal_volume 32
_journal_year 2013
_chemical_compound_source 'synthesis as described'
_chemical_formula_moiety '2(C32 H33 Fe2.5 N4 O2),4(C H Cl3), C H4 O'
_chemical_formula_sum 'C69 H70 Cl12 Fe5 N8 O5'
_chemical_formula_weight 1795.98
_chemical_name_systematic
;
 ?
;
_space_group_IT_number 2
_symmetry_cell_setting triclinic
_symmetry_Int_Tables_number 2
_symmetry_space_group_name_Hall '-P 1'
_symmetry_space_group_name_H-M 'P -1'
_atom_sites_solution_hydrogens geom
_atom_sites_solution_primary direct
_atom_sites_solution_secondary difmap
_audit_creation_date 2010-12-22T15:23:39-00:00
_audit_creation_method 'WinGX routine CIF_UPDATE'
_cell_angle_alpha 85.7450(10)
_cell_angle_beta 78.1370(10)
_cell_angle_gamma 68.1430(10)
_cell_formula_units_Z 2
_cell_length_a 13.2993(6)
_cell_length_b 14.4632(6)
_cell_length_c 21.5123(10)
_cell_measurement_reflns_used 9205
_cell_measurement_temperature 150(2)
_cell_measurement_theta_max 25.7
_cell_measurement_theta_min 2.19
_cell_measurement_wavelength 0.71073
_cell_volume 3758.4(3)
_computing_cell_refinement 'Bruker SAINT'
_computing_data_collection 'Bruker APEX2'
_computing_data_reduction 'Bruker SAINT'
_computing_molecular_graphics 'Bruker SHELXTL'
_computing_publication_material 'Bruker SHELXTL'
_computing_structure_refinement 'SHELXL-97 (Sheldrick, 1997)'
_computing_structure_solution 'SHELXS-97 (Sheldrick, 2008)'
_diffrn_ambient_temperature 150(2)
_diffrn_measured_fraction_theta_full 0.976
_diffrn_measured_fraction_theta_max 0.976
_diffrn_measurement_device_type 'Bruker APEX-II CCD'
_diffrn_measurement_method '\f and \w scans'
_diffrn_radiation_monochromator graphite
_diffrn_radiation_probe x-ray
_diffrn_radiation_type MoK\a
_diffrn_radiation_wavelength 0.71073
_diffrn_reflns_av_R_equivalents 0.046
_diffrn_reflns_av_unetI/netI 0.0518
_diffrn_reflns_limit_h_max 17
_diffrn_reflns_limit_h_min -17
_diffrn_reflns_limit_k_max 18
_diffrn_reflns_limit_k_min -18
_diffrn_reflns_limit_l_max 28
_diffrn_reflns_limit_l_min -28
_diffrn_reflns_number 58814
_diffrn_reflns_theta_full 27.85
_diffrn_reflns_theta_max 27.85
_diffrn_reflns_theta_min 0.97
_diffrn_standards_number 0
_exptl_absorpt_coefficient_mu 1.423
_exptl_absorpt_correction_T_max 0.7455
_exptl_absorpt_correction_T_min 0.6666
_exptl_absorpt_correction_type multi-scan
_exptl_absorpt_process_details 'SADABS, Bruker-AXS, 2002'
_exptl_crystal_density_diffrn 1.587
_exptl_crystal_density_method 'not measured'
_exptl_crystal_F_000 1828
_exptl_crystal_size_max 0.22
_exptl_crystal_size_mid 0.12
_exptl_crystal_size_min 0.1
_refine_diff_density_max 1.3
_refine_diff_density_min -1.634
_refine_diff_density_rms 0.101
_refine_ls_extinction_method none
_refine_ls_goodness_of_fit_ref 1.061
_refine_ls_hydrogen_treatment constr
_refine_ls_matrix_type full
_refine_ls_number_parameters 977
_refine_ls_number_reflns 17444
_refine_ls_number_restraints 88
_refine_ls_restrained_S_all 1.17
_refine_ls_R_factor_all 0.1134
_refine_ls_R_factor_gt 0.0698
_refine_ls_shift/su_max 0
_refine_ls_shift/su_mean 0
_refine_ls_structure_factor_coef Fsqd
_refine_ls_weighting_details 'calc w=1/[\s^2^(Fo^2^)+(0.1058P)^2^+6.6390P] where P=(Fo^2^+2Fc^2^)/3'
_refine_ls_weighting_scheme calc
_refine_ls_wR_factor_gt 0.1955
_refine_ls_wR_factor_ref 0.2254
_reflns_number_gt 10721
_reflns_number_total 17444
_reflns_threshold_expression >2sigma(I)
_cod_data_source_file om400495f_si_001.cif
_cod_data_source_block compound8
_cod_depositor_comments
;
The following automatic conversions were performed:

'_symmetry_cell_setting' value 'Triclinic' changed to 'triclinic'
according to /home/saulius/struct/CIF-dictionaries/cif_core.dic
dictionary named 'cif_core.dic' version 2.4.2 from 2011-04-26.

Automatic conversion script
Id: cif_fix_values 1891 2012-01-12 08:04:46Z andrius 
;
_cod_original_sg_symbol_H-M P-1
_cod_database_code 4081557

loop_
_symmetry_equiv_pos_as_xyz
'x, y, z'
'-x, -y, -z'

loop_
_atom_site_label
_atom_site_type_symbol
_atom_site_fract_x
_atom_site_fract_y
_atom_site_fract_z
_atom_site_U_iso_or_equiv
_atom_site_adp_type
_atom_site_occupancy
_atom_site_symmetry_multiplicity
_atom_site_calc_flag
_atom_site_refinement_flags
_atom_site_disorder_assembly
_atom_site_disorder_group
C1 C 0.4473(3) 0.3061(3) 0.5207(2) 0.0281(9) Uani 1 1 d . . .
H1 H 0.4334 0.2438 0.5262 0.034 Uiso 1 1 calc R . .
C2 C 0.5714(4) 0.2805(4) 0.4916(2) 0.0316(10) Uani 1 1 d . . .
C11 C 0.2932(4) 0.6039(4) 0.3999(3) 0.0449(13) Uani 1 1 d . . .
H11A H 0.3044 0.642 0.4308 0.067 Uiso 1 1 calc R . .
H11B H 0.2188 0.6342 0.393 0.067 Uiso 1 1 calc R . .
H11C H 0.3437 0.6022 0.3607 0.067 Uiso 1 1 calc R . .
C12 C 0.3128(4) 0.5010(4) 0.4236(2) 0.0327(10) Uani 1 1 d . . .
C13 C 0.2709(3) 0.4302(3) 0.4085(2) 0.0309(10) Uani 1 1 d . . .
C14 C 0.3151(3) 0.3468(3) 0.4445(2) 0.0299(10) Uani 1 1 d . . .
C15 C 0.3034(4) 0.2482(4) 0.4479(3) 0.0411(12) Uani 1 1 d . . .
H15A H 0.3747 0.1964 0.4461 0.062 Uiso 1 1 calc R . .
H15B H 0.2725 0.2412 0.4127 0.062 Uiso 1 1 calc R . .
H15C H 0.2556 0.2434 0.487 0.062 Uiso 1 1 calc R . .
C21 C 0.4155(5) 0.5509(4) 0.6735(3) 0.0431(12) Uani 1 1 d . . .
H21A H 0.4807 0.5355 0.691 0.065 Uiso 1 1 calc R . .
H21B H 0.3513 0.581 0.7057 0.065 Uiso 1 1 calc R . .
H21C H 0.4165 0.5964 0.6387 0.065 Uiso 1 1 calc R . .
C22 C 0.4123(4) 0.4574(4) 0.6503(2) 0.0329(10) Uani 1 1 d . . .
C23 C 0.3863(3) 0.3803(3) 0.6857(2) 0.0295(9) Uani 1 1 d . . .
C24 C 0.3955(3) 0.3119(3) 0.6407(2) 0.0283(9) Uani 1 1 d . . .
C25 C 0.3861(4) 0.2124(4) 0.6481(3) 0.0372(11) Uani 1 1 d . . .
H25A H 0.3233 0.2143 0.6319 0.056 Uiso 1 1 calc R . .
H25B H 0.3772 0.1948 0.6923 0.056 Uiso 1 1 calc R . .
H25C H 0.4518 0.1638 0.625 0.056 Uiso 1 1 calc R . .
C31 C 0.7061(4) -0.1904(4) -0.0440(2) 0.0351(11) Uani 1 1 d . . .
H31 H 0.7687 -0.2522 -0.0575 0.042 Uiso 1 1 calc R . .
C32 C 0.6037(4) -0.2187(4) -0.0158(2) 0.0370(11) Uani 1 1 d . . .
C41 C 0.5243(5) 0.1006(4) -0.1640(3) 0.0504(14) Uani 1 1 d . . .
H41A H 0.4583 0.0952 -0.172 0.076 Uiso 1 1 calc R . .
H41B H 0.5569 0.1298 -0.2002 0.076 Uiso 1 1 calc R . .
H41C H 0.5063 0.1419 -0.1274 0.076 Uiso 1 1 calc R . .
C42 C 0.6043(4) -0.0008(4) -0.1523(2) 0.0373(11) Uani 1 1 d . . .
C43 C 0.6863(4) -0.0702(3) -0.1964(2) 0.0340(10) Uani 1 1 d . . .
C44 C 0.7387(4) -0.1508(4) -0.1608(2) 0.0336(10) Uani 1 1 d . . .
C45 C 0.8316(5) -0.2470(4) -0.1796(3) 0.0441(13) Uani 1 1 d . . .
H45A H 0.8998 -0.2416 -0.1758 0.066 Uiso 1 1 calc R . .
H45B H 0.8349 -0.2623 -0.2229 0.066 Uiso 1 1 calc R . .
H45C H 0.8198 -0.2992 -0.1524 0.066 Uiso 1 1 calc R . .
C51 C 0.6466(5) 0.0547(5) 0.1154(3) 0.0556(15) Uani 1 1 d . . .
H51A H 0.5945 0.1029 0.0932 0.083 Uiso 1 1 calc R . .
H51B H 0.6991 0.0815 0.123 0.083 Uiso 1 1 calc R . .
H51C H 0.6082 0.0391 0.1553 0.083 Uiso 1 1 calc R . .
C52 C 0.7056(4) -0.0379(4) 0.0762(3) 0.0403(12) Uani 1 1 d . . .
C53 C 0.8116(4) -0.1107(4) 0.0756(2) 0.0385(11) Uani 1 1 d . . .
C54 C 0.8278(4) -0.1777(4) 0.0285(2) 0.0366(11) Uani 1 1 d . . .
C55 C 0.9220(4) -0.2707(4) 0.0056(3) 0.0440(13) Uani 1 1 d . . .
H55A H 0.8944 -0.3186 -0.0055 0.066 Uiso 1 1 calc R . .
H55B H 0.9637 -0.2973 0.0386 0.066 Uiso 1 1 calc R . .
H55C H 0.9686 -0.2562 -0.031 0.066 Uiso 1 1 calc R . .
C100 C 0.2016(4) 0.4415(4) 0.3617(2) 0.0355(11) Uani 1 1 d . . .
C101 C 0.2007(4) 0.4993(5) 0.3053(3) 0.0479(14) Uani 1 1 d . . .
H101 H 0.2415 0.5399 0.2928 0.057 Uiso 1 1 calc R . .
C102 C 0.1266(5) 0.4844(6) 0.2709(3) 0.0625(18) Uani 1 1 d . . .
H102 H 0.1119 0.5126 0.2319 0.075 Uiso 1 1 calc R . .
C103 C 0.0802(5) 0.4196(5) 0.3063(3) 0.0488(14) Uani 1 1 d . . .
H103 H 0.029 0.3976 0.2949 0.059 Uiso 1 1 calc R . .
C104 C 0.1252(4) 0.3933(4) 0.3626(3) 0.0389(12) Uani 1 1 d . . .
H104 H 0.1078 0.3517 0.3946 0.047 Uiso 1 1 calc R . .
C105 C -0.0091(5) 0.6374(5) 0.4339(4) 0.0655(19) Uani 1 1 d . . .
H105 H 0.0299 0.6363 0.4654 0.079 Uiso 1 1 calc R . .
C106 C -0.0069(6) 0.6918(5) 0.3770(4) 0.072(2) Uani 1 1 d . . .
H106 H 0.0335 0.7326 0.3641 0.086 Uiso 1 1 calc R . .
C107 C -0.0774(6) 0.6729(5) 0.3429(5) 0.079(2) Uani 1 1 d . . .
H107 H -0.0922 0.6997 0.3036 0.095 Uiso 1 1 calc R . .
C108 C -0.1210(5) 0.6073(5) 0.3784(4) 0.071(2) Uani 1 1 d . . .
H108 H -0.1693 0.5821 0.3665 0.085 Uiso 1 1 calc R . .
C109 C -0.0797(5) 0.5852(5) 0.4354(4) 0.0659(19) Uani 1 1 d . . .
H109 H -0.0962 0.5439 0.4677 0.079 Uiso 1 1 calc R . .
C110 C 0.3621(4) 0.3689(4) 0.7547(2) 0.0344(10) Uani 1 1 d . . .
C111 C 0.2894(5) 0.3240(4) 0.7897(3) 0.0468(13) Uani 1 1 d . . .
H111 H 0.2442 0.3004 0.7731 0.056 Uiso 1 1 calc R . .
C112 C 0.2979(5) 0.3215(4) 0.8549(3) 0.0555(16) Uani 1 1 d . . .
H112 H 0.2594 0.2956 0.8881 0.067 Uiso 1 1 calc R . .
C113 C 0.3735(5) 0.3645(5) 0.8607(3) 0.0554(16) Uani 1 1 d . . .
H113 H 0.3941 0.3722 0.8982 0.067 Uiso 1 1 calc R . .
C114 C 0.4135(4) 0.3941(4) 0.7998(2) 0.0418(12) Uani 1 1 d . . .
H114 H 0.4648 0.425 0.7904 0.05 Uiso 1 1 calc R . .
C115 C 0.1487(5) 0.5866(5) 0.7836(3) 0.0608(18) Uani 1 1 d . . .
H115 H 0.1538 0.5989 0.7402 0.073 Uiso 1 1 calc R . .
C116 C 0.0835(5) 0.5369(5) 0.8208(3) 0.0615(18) Uani 1 1 d . . .
H116 H 0.038 0.5112 0.8062 0.074 Uiso 1 1 calc R . .
C117 C 0.0992(5) 0.5330(5) 0.8842(3) 0.0569(16) Uani 1 1 d . . .
H117 H 0.0661 0.5046 0.9185 0.068 Uiso 1 1 calc R . .
C118 C 0.1754(6) 0.5808(5) 0.8857(3) 0.0687(19) Uani 1 1 d . . .
H118 H 0.2014 0.5887 0.9211 0.082 Uiso 1 1 calc R . .
C119 C 0.2039(6) 0.6138(5) 0.8233(4) 0.068(2) Uani 1 1 d . . .
H119 H 0.2516 0.648 0.8108 0.082 Uiso 1 1 calc R . .
C120 C 0.7080(4) -0.0644(4) -0.2658(2) 0.0355(11) Uani 1 1 d . . .
C121 C 0.8100(5) -0.1103(4) -0.3082(3) 0.0424(12) Uani 1 1 d . . .
H121 H 0.8773 -0.147 -0.2964 0.051 Uiso 1 1 calc R . .
C122 C 0.7920(5) -0.0907(4) -0.3714(3) 0.0487(14) Uani 1 1 d . . .
H122 H 0.8451 -0.1131 -0.4081 0.058 Uiso 1 1 calc R . .
C123 C 0.6795(5) -0.0315(4) -0.3689(3) 0.0468(13) Uani 1 1 d . . .
H123 H 0.6456 -0.0078 -0.4036 0.056 Uiso 1 1 calc R . .
C124 C 0.6276(4) -0.0146(4) -0.3046(3) 0.0402(12) Uani 1 1 d . . .
H124 H 0.5534 0.0226 -0.2897 0.048 Uiso 1 1 calc R . .
C125 C 0.7620(6) 0.1451(5) -0.2702(4) 0.0610(17) Uani 1 1 d . . .
H125 H 0.7454 0.1502 -0.2262 0.073 Uiso 1 1 calc R . .
C126 C 0.8653(6) 0.0932(6) -0.3076(4) 0.074(2) Uani 1 1 d . . .
H126 H 0.9291 0.0575 -0.2921 0.089 Uiso 1 1 calc R . .
C127 C 0.8578(7) 0.1030(6) -0.3716(4) 0.074(2) Uani 1 1 d . . .
H127 H 0.915 0.0752 -0.4057 0.089 Uiso 1 1 calc R . .
C128 C 0.7488(6) 0.1623(5) -0.3752(3) 0.0624(18) Uani 1 1 d . . .
H128 H 0.7212 0.1813 -0.4125 0.075 Uiso 1 1 calc R . .
C129 C 0.6867(6) 0.1890(4) -0.3126(4) 0.0611(17) Uani 1 1 d . . .
H129 H 0.6119 0.2273 -0.3014 0.073 Uiso 1 1 calc R . .
C130 C 0.8854(5) -0.1227(4) 0.1202(3) 0.0503(14) Uani 1 1 d . . .
C131 C 0.8523(7) -0.0964(7) 0.1856(3) 0.074(2) Uani 1 1 d . . .
H131 H 0.7803 -0.063 0.2066 0.088 Uiso 1 1 calc R . .
C132 C 0.9469(10) -0.1295(9) 0.2134(5) 0.109(4) Uani 1 1 d . . .
H132 H 0.9476 -0.1231 0.256 0.13 Uiso 1 1 calc R . .
C133 C 1.0384(8) -0.1731(6) 0.1666(5) 0.094(3) Uani 1 1 d . . .
H133 H 1.1111 -0.2005 0.1724 0.113 Uiso 1 1 calc R . .
C134 C 1.0029(6) -0.1692(5) 0.1078(4) 0.067(2) Uani 1 1 d . . .
H134 H 1.048 -0.1925 0.0687 0.081 Uiso 1 1 calc R . .
C135 C 0.9203(10) 0.0935(7) 0.0871(5) 0.092(3) Uani 1 1 d . . .
H135 H 0.8741 0.1071 0.0578 0.11 Uiso 1 1 calc R . .
C136 C 0.8888(11) 0.1188(7) 0.1509(7) 0.122(4) Uani 1 1 d . . .
H136 H 0.8169 0.1535 0.1716 0.146 Uiso 1 1 calc R . .
C137 C 0.9823(13) 0.0839(9) 0.1798(6) 0.117(4) Uani 1 1 d . . .
H137 H 0.9831 0.0908 0.2223 0.141 Uiso 1 1 calc R . .
C138 C 1.0726(10) 0.0374(8) 0.1328(6) 0.107(4) Uani 1 1 d . . .
H138 H 1.1454 0.0073 0.138 0.129 Uiso 1 1 calc R . .
C139 C 1.0345(10) 0.0438(7) 0.0753(4) 0.094(3) Uani 1 1 d . . .
H139 H 1.0782 0.019 0.0361 0.112 Uiso 1 1 calc R . .
Fe1 Fe 0.5 0.5 0.5 0.0255(2) Uani 1 2 d S . .
Fe2 Fe 0.04517(6) 0.54334(6) 0.35815(4) 0.0404(2) Uani 1 1 d . . .
Fe3 Fe 0.24570(5) 0.46318(5) 0.82426(3) 0.03443(18) Uani 1 1 d . . .
Fe4 Fe 0.5 0 0 0.0335(2) Uani 1 2 d S . .
Fe5 Fe 0.75252(6) 0.03864(5) -0.32414(4) 0.03790(19) Uani 1 1 d . . .
Fe6 Fe 0.96131(8) -0.03084(7) 0.14251(4) 0.0560(3) Uani 1 1 d . . .
N11 N 0.3779(3) 0.4637(3) 0.4658(2) 0.0325(9) Uani 1 1 d . . .
N12 N 0.3769(3) 0.3703(3) 0.47919(18) 0.0295(8) Uani 1 1 d . . .
N21 N 0.4347(3) 0.4392(3) 0.58842(18) 0.0315(8) Uani 1 1 d . . .
N22 N 0.4223(3) 0.3509(3) 0.58292(18) 0.0284(8) Uani 1 1 d . . .
N41 N 0.6044(3) -0.0366(3) -0.0936(2) 0.0389(10) Uani 1 1 d . . .
N42 N 0.6886(3) -0.1282(3) -0.09923(19) 0.0355(9) Uani 1 1 d . . .
N51 N 0.6591(3) -0.0583(3) 0.0324(2) 0.0397(10) Uani 1 1 d . . .
N52 N 0.7347(3) -0.1438(3) 0.00323(19) 0.0346(9) Uani 1 1 d . . .
O1 O 0.6024(3) 0.3538(2) 0.47656(17) 0.0362(8) Uani 1 1 d . . .
O2 O 0.6295(3) 0.1930(3) 0.4867(2) 0.0472(9) Uani 1 1 d . . .
O31 O 0.5131(3) -0.1479(3) 0.00261(18) 0.0425(9) Uani 1 1 d . . .
O32 O 0.6185(3) -0.3078(3) -0.01306(19) 0.0487(9) Uani 1 1 d . . .
C40 C 0.8454(5) 0.2479(6) 0.4175(4) 0.077(2) Uani 1 1 d . . .
H40 H 0.7678 0.2643 0.4379 0.092 Uiso 1 1 calc R . .
Cl7 Cl 0.8717(2) 0.3571(2) 0.40780(13) 0.1185(10) Uani 1 1 d . . .
Cl8 Cl 0.8658(2) 0.1962(2) 0.34408(15) 0.1234(10) Uani 1 1 d . . .
Cl9 Cl 0.9268(2) 0.1681(3) 0.46710(17) 0.177(2) Uani 1 1 d . . .
Cl4 Cl 0.4021(5) 0.2292(4) 0.2574(4) 0.265(3) Uani 1 1 d D . .
Cl6 Cl 0.5915(5) 0.2555(7) 0.2391(5) 0.481(10) Uani 1 1 d D . .
C30A C 0.4641(16) 0.301(2) 0.2217(11) 0.174(14) Uani 0.5 1 d PDU A 1
H30A H 0.4272 0.3635 0.2453 0.209 Uiso 0.5 1 calc PR A 1
Cl5A Cl 0.4183(8) 0.3256(7) 0.1526(5) 0.188(4) Uani 0.5 1 d PD A 1
C30B C 0.4552(13) 0.3155(15) 0.2393(13) 0.145(11) Uani 0.5 1 d PDU A 2
H30B H 0.4278 0.3585 0.2769 0.174 Uiso 0.5 1 calc PR A 2
Cl5B Cl 0.4589(11) 0.3951(9) 0.1765(6) 0.250(6) Uani 0.5 1 d PD A 2
Cl1 Cl 0.3037(4) 0.7113(3) 0.98204(19) 0.1643(16) Uani 1 1 d D . .
Cl2 Cl 0.3527(3) 0.6685(4) 1.10798(19) 0.1609(15) Uani 1 1 d D . .
Cl3A Cl 0.2712(4) 0.8580(4) 1.0583(3) 0.1014(15) Uani 0.5 1 d PD B 1
C20A C 0.3542(14) 0.7405(9) 1.0408(6) 0.091(6) Uani 0.5 1 d PD B 1
H20A H 0.4296 0.7378 1.0243 0.109 Uiso 0.5 1 calc PR B 1
Cl3B Cl 0.4341(6) 0.5438(5) 1.0183(6) 0.199(4) Uani 0.5 1 d PD . 2
C20B C 0.3918(12) 0.6687(10) 1.0298(6) 0.095(6) Uani 0.5 1 d PD B 2
H20B H 0.4535 0.6921 1.0173 0.114 Uiso 0.5 1 calc PR B 2
C10A C 0.3158(10) -0.0140(12) 0.5845(7) 0.160(17) Uani 0.5 1 d PD C 1
H10A H 0.3032 -0.0679 0.5663 0.192 Uiso 0.5 1 calc PR C 1
Cl10 Cl 0.4249(4) 0.0068(3) 0.5372(2) 0.0747(11) Uani 0.5 1 d PD . 1
Cl11 Cl 0.3523(7) -0.0510(6) 0.6587(3) 0.154(3) Uani 0.5 1 d PD C 1
Cl12 Cl 0.2024(4) 0.0907(4) 0.5882(3) 0.1063(16) Uani 0.5 1 d PD C 1
C10B C 0.2588(12) -0.0083(12) 0.5902(6) 0.095(7) Uani 0.5 1 d PD D 2
H10B H 0.2724 -0.0786 0.5836 0.115 Uiso 0.5 1 calc PR D 2
Cl20 Cl 0.2019(6) 0.0214(5) 0.6694(3) 0.145(3) Uani 0.5 1 d PD D 2
Cl21 Cl 0.1711(9) 0.0618(6) 0.5438(3) 0.189(4) Uani 0.5 1 d PD D 2
Cl22 Cl 0.3783(11) 0.0082(10) 0.5730(8) 0.52(2) Uani 0.5 1 d PD D 2
O60 O 0.1726(4) 0.4422(4) 0.0521(4) 0.097(2) Uani 1 1 d . . .
H60 H 0.2384 0.4097 0.0401 0.146 Uiso 1 1 calc R . .
C60 C 0.1610(6) 0.5273(5) 0.0803(4) 0.0651(18) Uani 1 1 d . . .
H60A H 0.0855 0.5593 0.101 0.098 Uiso 1 1 calc R . .
H60B H 0.1812 0.571 0.0487 0.098 Uiso 1 1 calc R . .
H60C H 0.2079 0.5117 0.111 0.098 Uiso 1 1 calc R . .

loop_
_atom_site_aniso_label
_atom_site_aniso_U_11
_atom_site_aniso_U_22
_atom_site_aniso_U_33
_atom_site_aniso_U_23
_atom_site_aniso_U_13
_atom_site_aniso_U_12
C1 0.026(2) 0.027(2) 0.032(2) 0.0006(18) -0.0069(18) -0.0094(18)
C2 0.024(2) 0.034(3) 0.033(3) -0.004(2) -0.0068(18) -0.0058(19)
C11 0.044(3) 0.039(3) 0.059(4) 0.015(3) -0.024(3) -0.018(2)
C12 0.027(2) 0.034(3) 0.038(3) 0.003(2) -0.0085(19) -0.0105(19)
C13 0.022(2) 0.029(2) 0.038(3) -0.004(2) -0.0052(18) -0.0054(18)
C14 0.025(2) 0.030(2) 0.033(3) -0.0057(19) -0.0059(18) -0.0083(18)
C15 0.045(3) 0.028(3) 0.054(3) -0.005(2) -0.022(2) -0.011(2)
C21 0.052(3) 0.045(3) 0.038(3) -0.008(2) -0.004(2) -0.025(3)
C22 0.028(2) 0.038(3) 0.033(3) -0.003(2) -0.0009(18) -0.014(2)
C23 0.022(2) 0.030(2) 0.034(3) 0.0021(19) -0.0024(17) -0.0077(18)
C24 0.0200(19) 0.027(2) 0.035(3) 0.0029(19) -0.0056(17) -0.0058(17)
C25 0.038(3) 0.030(3) 0.042(3) 0.004(2) -0.007(2) -0.012(2)
C31 0.033(2) 0.028(2) 0.036(3) -0.003(2) -0.009(2) 0.0013(19)
C32 0.041(3) 0.033(3) 0.033(3) -0.004(2) -0.011(2) -0.006(2)
C41 0.047(3) 0.034(3) 0.051(4) 0.001(3) -0.010(3) 0.008(2)
C42 0.034(2) 0.031(3) 0.039(3) -0.003(2) -0.008(2) -0.003(2)
C43 0.032(2) 0.028(2) 0.038(3) -0.006(2) -0.006(2) -0.0048(19)
C44 0.031(2) 0.030(2) 0.035(3) -0.007(2) -0.0065(19) -0.0037(19)
C45 0.047(3) 0.035(3) 0.036(3) -0.005(2) -0.002(2) -0.001(2)
C51 0.058(4) 0.054(4) 0.054(4) -0.016(3) -0.016(3) -0.014(3)
C52 0.039(3) 0.044(3) 0.037(3) -0.001(2) -0.008(2) -0.014(2)
C53 0.038(3) 0.041(3) 0.040(3) 0.010(2) -0.013(2) -0.018(2)
C54 0.033(2) 0.034(3) 0.042(3) 0.009(2) -0.009(2) -0.012(2)
C55 0.030(2) 0.036(3) 0.062(4) 0.003(3) -0.014(2) -0.005(2)
C100 0.025(2) 0.039(3) 0.036(3) -0.009(2) -0.0065(19) -0.0022(19)
C101 0.034(3) 0.070(4) 0.038(3) 0.004(3) -0.006(2) -0.017(3)
C102 0.053(3) 0.101(5) 0.031(3) -0.002(3) -0.017(3) -0.020(4)
C103 0.040(3) 0.057(4) 0.050(3) -0.015(3) -0.016(2) -0.012(3)
C104 0.035(2) 0.038(3) 0.043(3) -0.008(2) -0.015(2) -0.008(2)
C105 0.046(3) 0.054(4) 0.082(5) -0.026(4) -0.011(3) 0.002(3)
C106 0.054(4) 0.038(3) 0.122(7) -0.008(4) -0.036(4) -0.003(3)
C107 0.054(4) 0.047(4) 0.137(7) 0.006(4) -0.058(5) 0.000(3)
C108 0.034(3) 0.046(4) 0.127(7) -0.017(4) -0.024(4) -0.002(3)
C109 0.036(3) 0.062(4) 0.080(5) -0.023(4) 0.005(3) 0.000(3)
C110 0.032(2) 0.030(2) 0.035(3) 0.002(2) -0.0048(19) -0.0044(19)
C111 0.055(3) 0.038(3) 0.041(3) 0.003(2) 0.004(2) -0.017(3)
C112 0.062(4) 0.042(3) 0.042(3) 0.010(3) 0.006(3) -0.006(3)
C113 0.046(3) 0.066(4) 0.033(3) 0.005(3) -0.011(2) 0.005(3)
C114 0.027(2) 0.054(3) 0.037(3) 0.000(2) -0.007(2) -0.006(2)
C115 0.045(3) 0.050(4) 0.059(4) 0.014(3) 0.003(3) 0.006(3)
C116 0.028(3) 0.066(4) 0.076(5) 0.010(3) -0.010(3) -0.002(3)
C117 0.041(3) 0.055(4) 0.055(4) -0.002(3) 0.012(3) -0.006(3)
C118 0.074(5) 0.055(4) 0.059(4) -0.025(3) 0.009(3) -0.010(3)
C119 0.068(4) 0.036(3) 0.081(5) -0.010(3) 0.021(4) -0.013(3)
C120 0.038(2) 0.031(3) 0.038(3) -0.003(2) -0.009(2) -0.011(2)
C121 0.043(3) 0.036(3) 0.042(3) -0.003(2) -0.005(2) -0.009(2)
C122 0.059(3) 0.046(3) 0.039(3) -0.009(3) 0.002(3) -0.021(3)
C123 0.057(3) 0.055(3) 0.039(3) -0.002(3) -0.018(3) -0.029(3)
C124 0.040(3) 0.041(3) 0.042(3) -0.004(2) -0.013(2) -0.015(2)
C125 0.085(5) 0.051(4) 0.066(4) 0.004(3) -0.034(4) -0.037(4)
C126 0.072(5) 0.069(5) 0.108(7) 0.014(4) -0.042(5) -0.045(4)
C127 0.076(5) 0.072(5) 0.087(6) 0.005(4) -0.001(4) -0.048(4)
C128 0.091(5) 0.053(4) 0.059(4) 0.016(3) -0.025(4) -0.041(4)
C129 0.076(4) 0.034(3) 0.080(5) 0.007(3) -0.026(4) -0.024(3)
C130 0.053(3) 0.048(3) 0.064(4) 0.018(3) -0.028(3) -0.029(3)
C131 0.086(5) 0.122(7) 0.048(4) 0.029(4) -0.034(4) -0.070(5)
C132 0.145(9) 0.167(10) 0.094(7) 0.083(7) -0.088(7) -0.128(9)
C133 0.100(6) 0.086(6) 0.148(9) 0.066(6) -0.096(7) -0.066(5)
C134 0.054(4) 0.053(4) 0.111(6) 0.017(4) -0.046(4) -0.025(3)
C135 0.151(10) 0.071(5) 0.094(7) 0.028(5) -0.058(7) -0.073(6)
C136 0.158(11) 0.060(6) 0.167(12) -0.011(6) -0.064(9) -0.042(6)
C137 0.202(13) 0.113(8) 0.095(8) 0.004(6) -0.066(9) -0.105(9)
C138 0.135(9) 0.111(8) 0.139(10) 0.041(7) -0.071(8) -0.101(8)
C139 0.141(9) 0.106(7) 0.079(6) 0.023(5) -0.022(6) -0.102(7)
Fe1 0.0203(4) 0.0261(5) 0.0302(5) 0.0000(4) -0.0031(3) -0.0096(3)
Fe2 0.0288(4) 0.0394(4) 0.0506(5) -0.0021(3) -0.0159(3) -0.0050(3)
Fe3 0.0285(3) 0.0365(4) 0.0329(4) -0.0006(3) -0.0033(3) -0.0070(3)
Fe4 0.0286(5) 0.0284(5) 0.0340(5) -0.0076(4) -0.0071(4) 0.0025(4)
Fe5 0.0417(4) 0.0370(4) 0.0398(4) 0.0027(3) -0.0139(3) -0.0173(3)
Fe6 0.0693(6) 0.0626(6) 0.0570(6) 0.0137(4) -0.0293(5) -0.0412(5)
N11 0.0317(19) 0.027(2) 0.043(2) 0.0037(17) -0.0115(17) -0.0135(16)
N12 0.0262(18) 0.030(2) 0.035(2) 0.0002(16) -0.0104(15) -0.0118(16)
N21 0.0317(19) 0.033(2) 0.031(2) -0.0024(17) -0.0025(16) -0.0154(17)
N22 0.0262(18) 0.029(2) 0.031(2) -0.0015(16) -0.0039(15) -0.0113(15)
N41 0.036(2) 0.026(2) 0.041(3) -0.0049(18) -0.0070(18) 0.0047(17)
N42 0.033(2) 0.027(2) 0.034(2) -0.0060(17) -0.0054(17) 0.0052(16)
N51 0.034(2) 0.035(2) 0.044(3) -0.0102(19) -0.0109(18) -0.0020(18)
N52 0.033(2) 0.030(2) 0.034(2) -0.0015(17) -0.0107(17) -0.0009(16)
O1 0.0256(15) 0.0320(18) 0.047(2) -0.0027(15) 0.0001(14) -0.0099(14)
O2 0.0350(18) 0.030(2) 0.065(3) -0.0064(17) 0.0009(17) -0.0036(15)
O31 0.0334(18) 0.036(2) 0.051(2) -0.0085(17) -0.0059(16) -0.0034(15)
O32 0.049(2) 0.032(2) 0.055(2) -0.0024(17) -0.0052(18) -0.0065(17)
C40 0.035(3) 0.099(6) 0.086(5) -0.005(4) 0.006(3) -0.021(3)
Cl7 0.132(2) 0.162(3) 0.1089(19) 0.0137(18) -0.0295(16) -0.107(2)
Cl8 0.0972(17) 0.138(2) 0.121(2) -0.0513(19) 0.0159(15) -0.0365(17)
Cl9 0.0763(16) 0.226(4) 0.139(3) 0.083(3) 0.0109(16) 0.016(2)
Cl4 0.185(5) 0.168(4) 0.434(10) -0.087(5) 0.011(6) -0.078(4)
Cl6 0.162(5) 0.468(14) 0.84(2) -0.465(16) 0.004(9) -0.116(7)
C30A 0.21(3) 0.14(2) 0.18(3) -0.08(2) 0.06(2) -0.115(19)
Cl5A 0.191(9) 0.154(7) 0.188(9) 0.015(6) 0.023(7) -0.062(7)
C30B 0.144(18) 0.131(19) 0.15(2) -0.078(16) 0.092(15) -0.092(15)
Cl5B 0.281(15) 0.253(13) 0.227(12) -0.049(10) 0.074(10) -0.164(13)
Cl1 0.189(4) 0.207(4) 0.167(3) 0.079(3) -0.084(3) -0.141(3)
Cl2 0.128(3) 0.237(4) 0.156(3) 0.046(3) -0.061(2) -0.100(3)
Cl3A 0.065(2) 0.097(3) 0.135(4) -0.003(3) -0.003(2) -0.029(2)
C20A 0.099(14) 0.082(12) 0.125(16) 0.023(12) -0.035(12) -0.068(12)
Cl3B 0.112(5) 0.105(5) 0.325(13) 0.004(6) 0.012(6) -0.005(4)
C20B 0.083(12) 0.130(18) 0.096(14) 0.043(13) -0.035(10) -0.065(14)
C10A 0.057(11) 0.101(17) 0.34(5) -0.11(2) -0.023(17) -0.034(11)
Cl10 0.100(3) 0.0480(19) 0.095(3) 0.0095(19) -0.053(3) -0.032(2)
Cl11 0.205(8) 0.166(6) 0.090(4) 0.005(4) -0.058(5) -0.050(6)
Cl12 0.091(3) 0.076(3) 0.138(5) -0.014(3) -0.019(3) -0.014(2)
C10B 0.15(2) 0.055(11) 0.076(12) -0.027(9) -0.011(12) -0.036(13)
Cl20 0.180(6) 0.141(5) 0.083(4) -0.044(4) -0.013(4) -0.021(5)
Cl21 0.265(11) 0.119(6) 0.101(5) 0.018(4) 0.005(6) -0.001(6)
Cl22 0.48(3) 0.40(2) 0.68(4) -0.42(3) 0.43(3) -0.38(2)
O60 0.055(3) 0.052(3) 0.172(6) -0.029(3) 0.010(4) -0.017(2)
C60 0.063(4) 0.051(4) 0.076(5) 0.007(3) -0.004(3) -0.019(3)

loop_
_atom_type_symbol
_atom_type_description
_atom_type_scat_dispersion_real
_atom_type_scat_dispersion_imag
_atom_type_scat_source
C C 0.0033 0.0016 'International Tables Vol C Tables 4.2.6.8 and 6.1.1.4'
H H 0 0 'International Tables Vol C Tables 4.2.6.8 and 6.1.1.4'
Cl Cl 0.1484 0.1585 'International Tables Vol C Tables 4.2.6.8 and 6.1.1.4'
Fe Fe 0.3463 0.8444 'International Tables Vol C Tables 4.2.6.8 and 6.1.1.4'
N N 0.0061 0.0033 'International Tables Vol C Tables 4.2.6.8 and 6.1.1.4'
O O 0.0106 0.006 'International Tables Vol C Tables 4.2.6.8 and 6.1.1.4'

loop_
_geom_angle_atom_site_label_1
_geom_angle_atom_site_label_2
_geom_angle_atom_site_label_3
_geom_angle
_geom_angle_site_symmetry_1
_geom_angle_site_symmetry_3
N12 C1 N22 111.5(4) . .
N12 C1 C2 111.7(4) . .
N22 C1 C2 109.5(3) . .
O2 C2 O1 126.5(4) . .
O2 C2 C1 116.9(4) . .
O1 C2 C1 116.5(4) . .
N11 C12 C13 110.4(4) . .
N11 C12 C11 119.8(4) . .
C13 C12 C11 129.8(4) . .
C14 C13 C12 105.5(4) . .
C14 C13 C100 127.7(4) . .
C12 C13 C100 126.7(4) . .
N12 C14 C13 106.4(4) . .
N12 C14 C15 123.1(4) . .
C13 C14 C15 130.6(4) . .
N21 C22 C23 111.1(4) . .
N21 C22 C21 119.9(4) . .
C23 C22 C21 129.0(5) . .
C24 C23 C22 105.2(4) . .
C24 C23 C110 126.0(4) . .
C22 C23 C110 128.7(4) . .
N22 C24 C23 106.3(4) . .
N22 C24 C25 122.5(4) . .
C23 C24 C25 131.1(4) . .
N42 C31 N52 111.2(4) . .
N42 C31 C32 111.2(4) . .
N52 C31 C32 111.2(4) . .
O32 C32 O31 126.0(5) . .
O32 C32 C31 117.0(4) . .
O31 C32 C31 117.1(4) . .
N41 C42 C43 110.7(4) . .
N41 C42 C41 120.3(5) . .
C43 C42 C41 129.0(5) . .
C44 C43 C42 105.7(4) . .
C44 C43 C120 125.6(4) . .
C42 C43 C120 128.5(4) . .
N42 C44 C43 106.5(4) . .
N42 C44 C45 122.0(4) . .
C43 C44 C45 131.5(5) . .
N51 C52 C53 110.6(5) . .
N51 C52 C51 120.0(5) . .
C53 C52 C51 129.4(5) . .
C54 C53 C52 105.8(4) . .
C54 C53 C130 125.5(5) . .
C52 C53 C130 128.2(5) . .
N52 C54 C53 106.4(4) . .
N52 C54 C55 121.9(5) . .
C53 C54 C55 131.7(5) . .
C101 C100 C104 107.0(4) . .
C101 C100 C13 126.6(5) . .
C104 C100 C13 126.4(5) . .
C101 C100 Fe2 68.5(3) . .
C104 C100 Fe2 68.5(3) . .
C13 C100 Fe2 129.9(3) . .
C100 C101 C102 108.5(5) . .
C100 C101 Fe2 70.9(3) . .
C102 C101 Fe2 69.4(3) . .
C103 C102 C101 108.0(5) . .
C103 C102 Fe2 69.7(3) . .
C101 C102 Fe2 69.4(3) . .
C102 C103 C104 108.1(5) . .
C102 C103 Fe2 69.9(4) . .
C104 C103 Fe2 69.6(3) . .
C103 C104 C100 108.4(5) . .
C103 C104 Fe2 69.3(3) . .
C100 C104 Fe2 70.8(3) . .
C109 C105 C106 108.7(7) . .
C109 C105 Fe2 69.9(4) . .
C106 C105 Fe2 69.9(4) . .
C105 C106 C107 107.4(7) . .
C105 C106 Fe2 69.7(4) . .
C107 C106 Fe2 69.5(4) . .
C108 C107 C106 108.0(8) . .
C108 C107 Fe2 69.3(4) . .
C106 C107 Fe2 70.0(4) . .
C107 C108 C109 108.7(6) . .
C107 C108 Fe2 70.5(4) . .
C109 C108 Fe2 70.4(3) . .
C105 C109 C108 107.1(7) . .
C105 C109 Fe2 69.8(4) . .
C108 C109 Fe2 68.9(4) . .
C111 C110 C114 106.5(5) . .
C111 C110 C23 126.9(5) . .
C114 C110 C23 126.5(4) . .
C111 C110 Fe3 68.2(3) . .
C114 C110 Fe3 68.9(3) . .
C23 C110 Fe3 131.0(3) . .
C110 C111 C112 107.9(5) . .
C110 C111 Fe3 71.2(3) . .
C112 C111 Fe3 68.6(3) . .
C113 C112 C111 108.6(5) . .
C113 C112 Fe3 70.5(3) . .
C111 C112 Fe3 70.0(3) . .
C112 C113 C114 108.1(5) . .
C112 C113 Fe3 69.1(3) . .
C114 C113 Fe3 70.5(3) . .
C113 C114 C110 108.9(5) . .
C113 C114 Fe3 69.1(3) . .
C110 C114 Fe3 70.4(3) . .
C119 C115 C116 108.0(6) . .
C119 C115 Fe3 70.1(4) . .
C116 C115 Fe3 69.7(3) . .
C117 C116 C115 108.3(6) . .
C117 C116 Fe3 70.0(3) . .
C115 C116 Fe3 69.6(3) . .
C116 C117 C118 107.5(6) . .
C116 C117 Fe3 69.4(3) . .
C118 C117 Fe3 69.3(3) . .
C119 C118 C117 107.3(7) . .
C119 C118 Fe3 69.6(4) . .
C117 C118 Fe3 69.7(4) . .
C115 C119 C118 108.9(7) . .
C115 C119 Fe3 69.8(4) . .
C118 C119 Fe3 69.7(4) . .
C121 C120 C124 106.4(5) . .
C121 C120 C43 127.5(5) . .
C124 C120 C43 126.0(4) . .
C121 C120 Fe5 68.6(3) . .
C124 C120 Fe5 68.8(3) . .
C43 C120 Fe5 129.7(3) . .
C122 C121 C120 108.6(5) . .
C122 C121 Fe5 69.8(3) . .
C120 C121 Fe5 70.6(3) . .
C123 C122 C121 108.2(5) . .
C123 C122 Fe5 69.9(3) . .
C121 C122 Fe5 69.3(3) . .
C124 C123 C122 108.0(5) . .
C124 C123 Fe5 69.7(3) . .
C122 C123 Fe5 69.5(3) . .
C123 C124 C120 108.7(5) . .
C123 C124 Fe5 69.9(3) . .
C120 C124 Fe5 70.1(3) . .
C126 C125 C129 107.2(7) . .
C126 C125 Fe5 69.3(4) . .
C129 C125 Fe5 68.8(3) . .
C127 C126 C125 109.7(7) . .
C127 C126 Fe5 69.7(4) . .
C125 C126 Fe5 70.5(4) . .
C126 C127 C128 107.6(7) . .
C126 C127 Fe5 70.2(4) . .
C128 C127 Fe5 69.4(4) . .
C127 C128 C129 108.9(7) . .
C127 C128 Fe5 70.1(4) . .
C129 C128 Fe5 69.9(4) . .
C128 C129 C125 106.5(7) . .
C128 C129 Fe5 68.9(4) . .
C125 C129 Fe5 70.1(4) . .
C131 C130 C134 106.8(6) . .
C131 C130 C53 126.1(6) . .
C134 C130 C53 126.9(6) . .
C131 C130 Fe6 68.9(4) . .
C134 C130 Fe6 67.6(3) . .
C53 C130 Fe6 131.7(4) . .
C132 C131 C130 108.6(8) . .
C132 C131 Fe6 69.5(4) . .
C130 C131 Fe6 70.8(3) . .
C133 C132 C131 108.4(8) . .
C133 C132 Fe6 68.9(5) . .
C131 C132 Fe6 70.2(4) . .
C132 C133 C134 108.8(7) . .
C132 C133 Fe6 71.2(5) . .
C134 C133 Fe6 69.7(4) . .
C133 C134 C130 107.3(8) . .
C133 C134 Fe6 68.8(5) . .
C130 C134 Fe6 71.6(4) . .
C136 C135 C139 106.9(9) . .
C136 C135 Fe6 69.2(5) . .
C139 C135 Fe6 70.1(5) . .
C135 C136 C137 109.7(12) . .
C135 C136 Fe6 70.9(6) . .
C137 C136 Fe6 69.9(6) . .
C138 C137 C136 106.9(10) . .
C138 C137 Fe6 70.3(5) . .
C136 C137 Fe6 69.3(5) . .
C137 C138 C139 108.0(10) . .
C137 C138 Fe6 69.8(5) . .
C139 C138 Fe6 70.1(4) . .
C135 C139 C138 108.6(10) . .
C135 C139 Fe6 70.0(5) . .
C138 C139 Fe6 69.4(5) . .
O1 Fe1 O1 180.0(2) 2_666 .
O1 Fe1 N11 94.87(14) 2_666 .
O1 Fe1 N11 85.13(14) . .
O1 Fe1 N11 85.13(14) 2_666 2_666
O1 Fe1 N11 94.87(14) . 2_666
N11 Fe1 N11 180 . 2_666
O1 Fe1 N21 93.96(14) 2_666 .
O1 Fe1 N21 86.04(14) . .
N11 Fe1 N21 82.14(14) . .
N11 Fe1 N21 97.86(14) 2_666 .
O1 Fe1 N21 86.04(14) 2_666 2_666
O1 Fe1 N21 93.96(14) . 2_666
N11 Fe1 N21 97.86(14) . 2_666
N11 Fe1 N21 82.14(14) 2_666 2_666
N21 Fe1 N21 180.0000(10) . 2_666
C108 Fe2 C103 105.9(3) . .
C108 Fe2 C107 40.2(3) . .
C103 Fe2 C107 120.7(3) . .
C108 Fe2 C101 158.4(3) . .
C103 Fe2 C101 68.7(2) . .
C107 Fe2 C101 123.2(3) . .
C108 Fe2 C102 121.3(3) . .
C103 Fe2 C102 40.4(3) . .
C107 Fe2 C102 106.3(3) . .
C101 Fe2 C102 41.2(2) . .
C108 Fe2 C104 122.0(3) . .
C103 Fe2 C104 41.1(2) . .
C107 Fe2 C104 157.1(2) . .
C101 Fe2 C104 68.4(2) . .
C102 Fe2 C104 68.5(3) . .
C108 Fe2 C105 67.9(3) . .
C103 Fe2 C105 159.8(3) . .
C107 Fe2 C105 67.9(3) . .
C101 Fe2 C105 124.1(3) . .
C102 Fe2 C105 159.4(3) . .
C104 Fe2 C105 124.6(3) . .
C108 Fe2 C109 40.8(3) . .
C103 Fe2 C109 122.6(3) . .
C107 Fe2 C109 68.1(4) . .
C101 Fe2 C109 159.6(3) . .
C102 Fe2 C109 157.9(3) . .
C104 Fe2 C109 107.9(3) . .
C105 Fe2 C109 40.3(3) . .
C108 Fe2 C106 68.0(3) . .
C103 Fe2 C106 157.1(3) . .
C107 Fe2 C106 40.6(3) . .
C101 Fe2 C106 108.4(3) . .
C102 Fe2 C106 122.4(3) . .
C104 Fe2 C106 160.9(3) . .
C105 Fe2 C106 40.4(3) . .
C109 Fe2 C106 68.1(3) . .
C108 Fe2 C100 158.9(3) . .
C103 Fe2 C100 68.8(2) . .
C107 Fe2 C100 160.1(3) . .
C101 Fe2 C100 40.5(2) . .
C102 Fe2 C100 68.7(2) . .
C104 Fe2 C100 40.7(2) . .
C105 Fe2 C100 109.6(2) . .
C109 Fe2 C100 123.7(3) . .
C106 Fe2 C100 124.7(2) . .
C112 Fe3 C113 40.3(3) . .
C112 Fe3 C111 41.4(2) . .
C113 Fe3 C111 68.8(3) . .
C112 Fe3 C115 157.0(3) . .
C113 Fe3 C115 162.2(3) . .
C111 Fe3 C115 122.5(3) . .
C112 Fe3 C116 120.1(3) . .
C113 Fe3 C116 154.7(3) . .
C111 Fe3 C116 107.3(3) . .
C115 Fe3 C116 40.7(3) . .
C112 Fe3 C119 159.8(3) . .
C113 Fe3 C119 124.9(3) . .
C111 Fe3 C119 158.3(3) . .
C115 Fe3 C119 40.1(3) . .
C116 Fe3 C119 67.9(3) . .
C112 Fe3 C118 121.9(3) . .
C113 Fe3 C118 106.0(3) . .
C111 Fe3 C118 159.4(3) . .
C115 Fe3 C118 68.3(3) . .
C116 Fe3 C118 68.5(3) . .
C119 Fe3 C118 40.7(3) . .
C112 Fe3 C117 104.8(3) . .
C113 Fe3 C117 119.0(3) . .
C111 Fe3 C117 122.7(3) . .
C115 Fe3 C117 68.5(3) . .
C116 Fe3 C117 40.6(3) . .
C119 Fe3 C117 68.3(3) . .
C118 Fe3 C117 41.0(3) . .
C112 Fe3 C114 67.9(2) . .
C113 Fe3 C114 40.4(2) . .
C111 Fe3 C114 68.2(2) . .
C115 Fe3 C114 127.0(2) . .
C116 Fe3 C114 163.3(3) . .
C119 Fe3 C114 110.0(3) . .
C118 Fe3 C114 121.5(3) . .
C117 Fe3 C114 155.5(3) . .
C112 Fe3 C110 68.8(2) . .
C113 Fe3 C110 68.7(2) . .
C111 Fe3 C110 40.6(2) . .
C115 Fe3 C110 109.9(2) . .
C116 Fe3 C110 125.5(3) . .
C119 Fe3 C110 123.7(2) . .
C118 Fe3 C110 157.9(3) . .
C117 Fe3 C110 160.6(2) . .
C114 Fe3 C110 40.7(2) . .
O31 Fe4 O31 180 . 2_655
O31 Fe4 N41 94.87(15) . 2_655
O31 Fe4 N41 85.13(15) 2_655 2_655
O31 Fe4 N41 85.13(15) . .
O31 Fe4 N41 94.87(15) 2_655 .
N41 Fe4 N41 180.0(3) 2_655 .
O31 Fe4 N51 84.88(15) . .
O31 Fe4 N51 95.12(15) 2_655 .
N41 Fe4 N51 96.58(16) 2_655 .
N41 Fe4 N51 83.42(16) . .
O31 Fe4 N51 95.12(15) . 2_655
O31 Fe4 N51 84.88(15) 2_655 2_655
N41 Fe4 N51 83.42(16) 2_655 2_655
N41 Fe4 N51 96.58(16) . 2_655
N51 Fe4 N51 180.0(2) . 2_655
C128 Fe5 C127 40.4(3) . .
C128 Fe5 C121 153.8(3) . .
C127 Fe5 C121 119.4(3) . .
C128 Fe5 C129 41.2(3) . .
C127 Fe5 C129 68.9(3) . .
C121 Fe5 C129 163.6(3) . .
C128 Fe5 C126 67.5(3) . .
C127 Fe5 C126 40.1(3) . .
C121 Fe5 C126 108.1(3) . .
C129 Fe5 C126 68.3(3) . .
C128 Fe5 C122 118.6(3) . .
C127 Fe5 C122 105.4(3) . .
C121 Fe5 C122 40.9(2) . .
C129 Fe5 C122 154.6(3) . .
C126 Fe5 C122 124.1(3) . .
C128 Fe5 C124 125.0(3) . .
C127 Fe5 C124 160.5(3) . .
C121 Fe5 C124 68.6(2) . .
C129 Fe5 C124 108.5(3) . .
C126 Fe5 C124 158.5(3) . .
C122 Fe5 C124 68.2(2) . .
C128 Fe5 C123 106.2(3) . .
C127 Fe5 C123 123.0(3) . .
C121 Fe5 C123 68.6(2) . .
C129 Fe5 C123 120.4(3) . .
C126 Fe5 C123 160.1(3) . .
C122 Fe5 C123 40.6(2) . .
C124 Fe5 C123 40.4(2) . .
C128 Fe5 C125 68.5(3) . .
C127 Fe5 C125 68.2(3) . .
C121 Fe5 C125 125.9(2) . .
C129 Fe5 C125 41.1(3) . .
C126 Fe5 C125 40.1(3) . .
C122 Fe5 C125 161.6(3) . .
C124 Fe5 C125 123.4(3) . .
C123 Fe5 C125 157.3(3) . .
C128 Fe5 C120 163.4(3) . .
C127 Fe5 C120 155.6(3) . .
C121 Fe5 C120 40.8(2) . .
C129 Fe5 C120 126.5(3) . .
C126 Fe5 C120 122.5(3) . .
C122 Fe5 C120 68.7(2) . .
C124 Fe5 C120 41.1(2) . .
C123 Fe5 C120 68.8(2) . .
C125 Fe5 C120 109.6(2) . .
C133 Fe6 C136 159.0(5) . .
C133 Fe6 C134 41.5(3) . .
C136 Fe6 C134 158.9(4) . .
C133 Fe6 C137 121.9(4) . .
C136 Fe6 C137 40.8(4) . .
C134 Fe6 C137 157.6(5) . .
C133 Fe6 C138 107.0(4) . .
C136 Fe6 C138 67.3(5) . .
C134 Fe6 C138 121.9(5) . .
C137 Fe6 C138 39.9(4) . .
C133 Fe6 C132 39.9(4) . .
C136 Fe6 C132 124.8(6) . .
C134 Fe6 C132 68.5(4) . .
C137 Fe6 C132 108.4(4) . .
C138 Fe6 C132 123.1(4) . .
C133 Fe6 C135 158.9(5) . .
C136 Fe6 C135 39.8(4) . .
C134 Fe6 C135 122.3(4) . .
C137 Fe6 C135 68.3(4) . .
C138 Fe6 C135 68.0(4) . .
C132 Fe6 C135 159.9(5) . .
C133 Fe6 C139 123.1(5) . .
C136 Fe6 C139 66.6(5) . .
C134 Fe6 C139 106.9(4) . .
C137 Fe6 C139 67.6(4) . .
C138 Fe6 C139 40.6(4) . .
C132 Fe6 C139 159.0(5) . .
C135 Fe6 C139 39.9(4) . .
C133 Fe6 C131 67.8(4) . .
C136 Fe6 C131 110.0(5) . .
C134 Fe6 C131 68.4(3) . .
C137 Fe6 C131 124.5(5) . .
C138 Fe6 C131 159.4(4) . .
C132 Fe6 C131 40.3(3) . .
C135 Fe6 C131 124.0(4) . .
C139 Fe6 C131 159.0(3) . .
C133 Fe6 C130 68.5(2) . .
C136 Fe6 C130 124.3(4) . .
C134 Fe6 C130 40.8(2) . .
C137 Fe6 C130 160.5(5) . .
C138 Fe6 C130 158.4(5) . .
C132 Fe6 C130 67.9(3) . .
C135 Fe6 C130 108.2(3) . .
C139 Fe6 C130 122.9(3) . .
C131 Fe6 C130 40.3(3) . .
C12 N11 N12 105.8(4) . .
C12 N11 Fe1 136.4(3) . .
N12 N11 Fe1 116.3(3) . .
C14 N12 N11 111.8(4) . .
C14 N12 C1 128.2(4) . .
N11 N12 C1 119.6(3) . .
C22 N21 N22 105.6(4) . .
C22 N21 Fe1 138.2(3) . .
N22 N21 Fe1 115.7(3) . .
C24 N22 N21 111.8(4) . .
C24 N22 C1 128.2(4) . .
N21 N22 C1 119.8(4) . .
C42 N41 N42 105.6(4) . .
C42 N41 Fe4 138.0(3) . .
N42 N41 Fe4 115.8(3) . .
C44 N42 N41 111.6(4) . .
C44 N42 C31 128.5(4) . .
N41 N42 C31 119.6(4) . .
C52 N51 N52 105.7(4) . .
C52 N51 Fe4 138.8(3) . .
N52 N51 Fe4 115.4(3) . .
C54 N52 N51 111.6(4) . .
C54 N52 C31 128.6(4) . .
N51 N52 C31 119.6(4) . .
C2 O1 Fe1 122.7(3) . .
C32 O31 Fe4 122.5(3) . .
Cl8 C40 Cl7 109.4(4) . .
Cl8 C40 Cl9 112.9(5) . .
Cl7 C40 Cl9 109.6(5) . .
C30A Cl4 C30B 15.0(16) . .
C30A Cl6 C30B 14.4(16) . .
Cl4 C30A Cl6 106.0(10) . .
Cl4 C30A Cl5A 102.7(10) . .
Cl6 C30A Cl5A 132.9(16) . .
Cl4 C30B Cl6 104.5(10) . .
Cl4 C30B Cl5B 134.4(17) . .
Cl6 C30B Cl5B 101.1(10) . .
C20B Cl1 C20A 34.6(6) . .
C20B Cl2 C20A 34.2(6) . .
Cl3A C20A Cl1 103.1(8) . .
Cl3A C20A Cl2 109.7(9) . .
Cl1 C20A Cl2 115.5(7) . .
C20B Cl3B Cl3B 130.2(9) . 2_667
Cl1 C20B Cl2 122.5(9) . .
Cl1 C20B Cl3B 101.1(8) . .
Cl2 C20B Cl3B 97.3(8) . .
Cl12 C10A Cl10 109.1(9) . .
Cl12 C10A Cl11 113.0(10) . .
Cl10 C10A Cl11 106.9(8) . .
C10A Cl10 Cl10 163.7(7) . 2_656
Cl22 C10B Cl21 111.7(11) . .
Cl22 C10B Cl20 108.6(9) . .
Cl21 C10B Cl20 110.3(8) . .

loop_
_geom_bond_atom_site_label_1
_geom_bond_atom_site_label_2
_geom_bond_distance
_geom_bond_site_symmetry_2
C1 N12 1.452(6) .
C1 N22 1.452(6) .
C1 C2 1.552(6) .
C2 O2 1.211(6) .
C2 O1 1.272(6) .
C11 C12 1.481(7) .
C12 N11 1.329(6) .
C12 C13 1.420(6) .
C13 C14 1.385(7) .
C13 C100 1.461(6) .
C14 N12 1.359(5) .
C14 C15 1.485(6) .
C21 C22 1.493(7) .
C22 N21 1.327(6) .
C22 C23 1.413(6) .
C23 C24 1.390(7) .
C23 C110 1.463(7) .
C24 N22 1.362(6) .
C24 C25 1.484(6) .
C31 N42 1.440(6) .
C31 N52 1.444(6) .
C31 C32 1.558(7) .
C32 O32 1.227(6) .
C32 O31 1.267(6) .
C41 C42 1.497(7) .
C42 N41 1.329(7) .
C42 C43 1.414(7) .
C43 C44 1.384(7) .
C43 C120 1.462(7) .
C44 N42 1.357(6) .
C44 C45 1.492(7) .
C51 C52 1.495(8) .
C52 N51 1.332(6) .
C52 C53 1.409(7) .
C53 C54 1.382(7) .
C53 C130 1.466(7) .
C54 N52 1.362(6) .
C54 C55 1.487(7) .
C100 C101 1.421(8) .
C100 C104 1.427(7) .
C100 Fe2 2.066(5) .
C101 C102 1.431(8) .
C101 Fe2 2.035(5) .
C102 C103 1.404(9) .
C102 Fe2 2.035(6) .
C103 C104 1.427(7) .
C103 Fe2 2.032(6) .
C104 Fe2 2.036(5) .
C105 C109 1.402(10) .
C105 C106 1.407(11) .
C105 Fe2 2.036(7) .
C106 C107 1.411(10) .
C106 Fe2 2.039(7) .
C107 C108 1.393(11) .
C107 Fe2 2.033(6) .
C108 C109 1.412(10) .
C108 Fe2 2.017(6) .
C109 Fe2 2.037(7) .
C110 C111 1.422(7) .
C110 C114 1.432(7) .
C110 Fe3 2.068(5) .
C111 C112 1.427(9) .
C111 Fe3 2.029(6) .
C112 C113 1.393(10) .
C112 Fe3 2.011(6) .
C113 C114 1.407(8) .
C113 Fe3 2.029(5) .
C114 Fe3 2.047(5) .
C115 C119 1.395(11) .
C115 C116 1.416(9) .
C115 Fe3 2.033(6) .
C116 C117 1.414(9) .
C116 Fe3 2.034(5) .
C117 C118 1.429(10) .
C117 Fe3 2.042(6) .
C118 C119 1.416(10) .
C118 Fe3 2.038(6) .
C119 Fe3 2.037(6) .
C120 C121 1.423(7) .
C120 C124 1.438(7) .
C120 Fe5 2.055(5) .
C121 C122 1.418(8) .
C121 Fe5 2.029(5) .
C122 C123 1.413(8) .
C122 Fe5 2.035(6) .
C123 C124 1.407(8) .
C123 Fe5 2.040(5) .
C124 Fe5 2.037(5) .
C125 C126 1.402(11) .
C125 C129 1.432(9) .
C125 Fe5 2.050(6) .
C126 C127 1.393(11) .
C126 Fe5 2.034(6) .
C127 C128 1.398(11) .
C127 Fe5 2.028(7) .
C128 C129 1.424(10) .
C128 Fe5 2.018(6) .
C129 Fe5 2.032(6) .
C130 C131 1.421(10) .
C130 C134 1.428(9) .
C130 Fe6 2.076(5) .
C131 C132 1.409(10) .
C131 Fe6 2.050(7) .
C132 C133 1.383(15) .
C132 Fe6 2.040(8) .
C133 C134 1.428(11) .
C133 Fe6 2.011(8) .
C134 Fe6 2.023(7) .
C135 C136 1.384(15) .
C135 C139 1.394(14) .
C135 Fe6 2.042(8) .
C136 C137 1.411(15) .
C136 Fe6 2.020(10) .
C137 C138 1.385(16) .
C137 Fe6 2.027(8) .
C138 C139 1.414(13) .
C138 Fe6 2.034(8) .
C139 Fe6 2.043(7) .
Fe1 O1 2.077(3) 2_666
Fe1 O1 2.077(3) .
Fe1 N11 2.154(4) .
Fe1 N11 2.154(4) 2_666
Fe1 N21 2.188(4) .
Fe1 N21 2.188(4) 2_666
Fe4 O31 2.077(4) .
Fe4 O31 2.077(4) 2_655
Fe4 N41 2.173(4) 2_655
Fe4 N41 2.173(4) .
Fe4 N51 2.205(4) .
Fe4 N51 2.205(4) 2_655
N11 N12 1.365(5) .
N21 N22 1.363(5) .
N41 N42 1.374(5) .
N51 N52 1.365(5) .
C40 Cl8 1.726(8) .
C40 Cl7 1.731(9) .
C40 Cl9 1.732(8) .
Cl4 C30A 1.611(15) .
Cl4 C30B 1.636(14) .
Cl6 C30A 1.685(15) .
Cl6 C30B 1.693(15) .
C30A Cl5A 1.685(15) .
C30B Cl5B 1.715(15) .
Cl1 C20B 1.634(12) .
Cl1 C20A 1.693(12) .
Cl2 C20B 1.656(12) .
Cl2 C20A 1.718(12) .
Cl3A C20A 1.666(13) .
Cl3B C20B 1.701(14) .
Cl3B Cl3B 1.796(14) 2_667
C10A Cl12 1.686(13) .
C10A Cl10 1.705(13) .
C10A Cl11 1.750(14) .
Cl10 Cl10 2.242(10) 2_656
C10B Cl22 1.657(14) .
C10B Cl21 1.683(13) .
C10B Cl20 1.730(12) .
O60 C60 1.354(8) .
